data_4339332
loop_
_publ_author_name
'Reisner, Erwin'
'Telser, Joshua'
'Lippard, Stephen J.'

_publ_section_title
;
 A planar carboxylate-rich tetraironII complex and its conversion to
 linear triironII and paddlewheel diironII complexes.
;
_journal_issue 25
_journal_name_full 'Inorganic chemistry'
_journal_page_first 10754
_journal_page_last 10770
_journal_paper_doi 10.1021/ic701663j
_journal_volume 46
_journal_year 2007
_chemical_formula_moiety 'C16 H24 Cl2 Fe1 N8'
_chemical_formula_sum 'C16 H24 Cl2 Fe N8'
_chemical_formula_weight 455.2
_chemical_name_common '[FeCl2(meim)4]'
_chemical_name_systematic
;

 ?

;
_space_group_IT_number 14
_symmetry_cell_setting monoclinic
_symmetry_space_group_name_Hall '-P 2yn'
_symmetry_space_group_name_H-M 'P 1 21/n 1'
_atom_sites_solution_hydrogens geom
_atom_sites_solution_primary direct
_atom_sites_solution_secondary difmap
_audit_creation_method SHELXL-97
_cell_angle_alpha 90.00
_cell_angle_beta 107.308(2)
_cell_angle_gamma 90.00
_cell_formula_units_Z 2
_cell_length_a 7.5094(9)
_cell_length_b 16.123(2)
_cell_length_c 8.9317(11)
_cell_measurement_reflns_used 8675
_cell_measurement_temperature 110(2)
_cell_measurement_theta_max 28.27
_cell_measurement_theta_min 2.53
_cell_volume 1032.4(2)
_computing_cell_refinement 'Bruker SMART'
_computing_data_collection 'Bruker SMART'
_computing_data_reduction 'Bruker SAINT'
_computing_molecular_graphics 'Bruker SHELXTL'
_computing_publication_material 'Bruker SHELXTL'
_computing_structure_refinement 'SHELXL-97 (Sheldrick, 1997)'
_computing_structure_solution 'SHELXS-97 (Sheldrick, 1990)'
_diffrn_ambient_temperature 110(2)
_diffrn_measured_fraction_theta_full 1.000
_diffrn_measured_fraction_theta_max 1.000
_diffrn_measurement_device_type 'CCD area detector'
_diffrn_measurement_method 'phi and omega scans'
_diffrn_radiation_monochromator graphite
_diffrn_radiation_source 'fine-focus sealed tube'
_diffrn_radiation_type MoK\a
_diffrn_radiation_wavelength 0.71073
_diffrn_reflns_av_R_equivalents 0.0260
_diffrn_reflns_av_sigmaI/netI 0.0155
_diffrn_reflns_limit_h_max 9
_diffrn_reflns_limit_h_min -9
_diffrn_reflns_limit_k_max 20
_diffrn_reflns_limit_k_min -21
_diffrn_reflns_limit_l_max 11
_diffrn_reflns_limit_l_min -11
_diffrn_reflns_number 17363
_diffrn_reflns_theta_full 27.88
_diffrn_reflns_theta_max 27.88
_diffrn_reflns_theta_min 2.53
_exptl_absorpt_coefficient_mu 1.008
_exptl_absorpt_correction_T_max 0.8886
_exptl_absorpt_correction_T_min 0.84
_exptl_absorpt_correction_type empirical
_exptl_absorpt_process_details SADABS
_exptl_crystal_colour pale-yellow
_exptl_crystal_density_diffrn 1.464
_exptl_crystal_density_method 'not measured'
_exptl_crystal_description block
_exptl_crystal_F_000 472
_exptl_crystal_size_max 0.40
_exptl_crystal_size_mid 0.14
_exptl_crystal_size_min 0.12
_refine_diff_density_max 0.459
_refine_diff_density_min -0.267
_refine_diff_density_rms 0.071
_refine_ls_extinction_method none
_refine_ls_goodness_of_fit_ref 1.089
_refine_ls_hydrogen_treatment constr
_refine_ls_matrix_type full
_refine_ls_number_parameters 126
_refine_ls_number_reflns 2452
_refine_ls_number_restraints 0
_refine_ls_restrained_S_all 1.089
_refine_ls_R_factor_all 0.0292
_refine_ls_R_factor_gt 0.0280
_refine_ls_shift/su_max 0.001
_refine_ls_shift/su_mean 0.000
_refine_ls_structure_factor_coef Fsqd
_refine_ls_weighting_details 'calc w=1/[\s^2^(Fo^2^)+(0.0382P)^2^+0.5157P] where P=(Fo^2^+2Fc^2^)/3'
_refine_ls_weighting_scheme calc
_refine_ls_wR_factor_gt 0.0702
_refine_ls_wR_factor_ref 0.0711
_reflns_number_gt 2347
_reflns_number_total 2452
_reflns_threshold_expression >2sigma(I)
_cod_data_source_file ic701663j-file003.cif
_cod_data_source_block 11
_cod_depositor_comments
;
The following automatic conversions were performed:

'_symmetry_cell_setting' value 'Monoclinic' changed to 'monoclinic'
according to
/usr/data/users/saulius/automatic-downloads/retrospective/ACS/lib/dictionaries/cif_core.dic
dictionary named 'cif_core.dic' version 2.4.2 from 2011-04-26.

Automatic conversion script
Id: cif_fix_values 2281 2013-09-26 08:29:07Z andrius 
;
_cod_original_sg_symbol_H-M P2(1)/n
_cod_original_formula_sum 'C16 H24 Cl2 Fe1 N8'
_cod_database_code 4339332

loop_
_symmetry_equiv_pos_as_xyz
'x, y, z'
'-x+1/2, y+1/2, -z+1/2'
'-x, -y, -z'
'x-1/2, -y-1/2, z-1/2'

loop_
_atom_site_label
_atom_site_type_symbol
_atom_site_fract_x
_atom_site_fract_y
_atom_site_fract_z
_atom_site_U_iso_or_equiv
_atom_site_adp_type
_atom_site_occupancy
_atom_site_symmetry_multiplicity
_atom_site_calc_flag
_atom_site_refinement_flags
Fe1 Fe 1.0000 0.0000 1.0000 0.01282(9) Uani 1 2 d S
Cl1 Cl 1.29965(4) 0.08274(2) 1.05245(4) 0.01656(9) Uani 1 1 d .
N1 N 0.96105(16) 0.04390(7) 1.21931(13) 0.0158(2) Uani 1 1 d .
N3 N 0.80832(16) 0.08521(8) 1.38178(14) 0.0176(2) Uani 1 1 d .
N7 N 0.84055(16) 0.10736(7) 0.88153(13) 0.0158(2) Uani 1 1 d .
N9 N 0.60577(16) 0.19159(7) 0.77511(14) 0.0173(2) Uani 1 1 d .
C2 C 0.79526(19) 0.05211(9) 1.24106(16) 0.0166(3) Uani 1 1 d .
H2 H 0.6811 0.0365 1.1664 0.020 Uiso 1 1 calc R
C4 C 0.9940(2) 0.09913(10) 1.45602(17) 0.0214(3) Uani 1 1 d .
H4 H 1.0473 0.1219 1.5577 0.026 Uiso 1 1 calc R
C5 C 1.08625(19) 0.07364(9) 1.35411(17) 0.0189(3) Uani 1 1 d .
H5 H 1.2175 0.0760 1.3733 0.023 Uiso 1 1 calc R
C6 C 0.6522(2) 0.10277(11) 1.44208(18) 0.0263(3) Uani 1 1 d .
H6A H 0.5364 0.0828 1.3674 0.039 Uiso 1 1 calc R
H6B H 0.6435 0.1627 1.4565 0.039 Uiso 1 1 calc R
H6C H 0.6718 0.0746 1.5429 0.039 Uiso 1 1 calc R
C8 C 0.65797(19) 0.11830(9) 0.84653(16) 0.0171(3) Uani 1 1 d .
H8 H 0.5745 0.0793 0.8690 0.020 Uiso 1 1 calc R
C10 C 0.7634(2) 0.23028(9) 0.76247(17) 0.0194(3) Uani 1 1 d .
H10 H 0.7708 0.2829 0.7167 0.023 Uiso 1 1 calc R
C11 C 0.9067(2) 0.17783(9) 0.82894(16) 0.0178(3) Uani 1 1 d .
H11 H 1.0339 0.1882 0.8378 0.021 Uiso 1 1 calc R
C12 C 0.4138(2) 0.22135(10) 0.71489(19) 0.0253(3) Uani 1 1 d .
H12A H 0.3623 0.2052 0.6046 0.038 Uiso 1 1 calc R
H12B H 0.4120 0.2819 0.7235 0.038 Uiso 1 1 calc R
H12C H 0.3383 0.1969 0.7761 0.038 Uiso 1 1 calc R

loop_
_atom_site_aniso_label
_atom_site_aniso_U_11
_atom_site_aniso_U_22
_atom_site_aniso_U_33
_atom_site_aniso_U_23
_atom_site_aniso_U_13
_atom_site_aniso_U_12
Fe1 0.01313(14) 0.01222(14) 0.01399(15) -0.00039(9) 0.00540(10) 0.00016(9)
Cl1 0.01428(16) 0.01575(17) 0.02013(17) -0.00300(11) 0.00585(12) -0.00135(11)
N1 0.0158(5) 0.0157(5) 0.0162(5) 0.0000(4) 0.0054(4) 0.0002(4)
N3 0.0158(6) 0.0224(6) 0.0151(6) -0.0017(4) 0.0054(4) 0.0009(4)
N7 0.0168(5) 0.0157(5) 0.0162(5) 0.0004(4) 0.0069(4) 0.0008(4)
N9 0.0179(5) 0.0160(5) 0.0182(6) 0.0007(4) 0.0058(4) 0.0025(4)
C2 0.0168(6) 0.0182(6) 0.0147(6) -0.0017(5) 0.0047(5) 0.0000(5)
C4 0.0181(7) 0.0283(8) 0.0163(6) -0.0039(6) 0.0031(5) -0.0031(5)
C5 0.0148(6) 0.0227(7) 0.0185(7) 0.0010(5) 0.0039(5) -0.0007(5)
C6 0.0199(7) 0.0411(9) 0.0199(7) -0.0064(6) 0.0090(6) 0.0030(6)
C8 0.0182(6) 0.0161(6) 0.0180(6) 0.0005(5) 0.0073(5) 0.0004(5)
C10 0.0234(7) 0.0152(6) 0.0202(7) 0.0006(5) 0.0075(5) -0.0014(5)
C11 0.0190(6) 0.0170(7) 0.0182(6) -0.0004(5) 0.0067(5) -0.0019(5)
C12 0.0190(7) 0.0243(7) 0.0301(8) 0.0024(6) 0.0035(6) 0.0053(6)

loop_
_atom_type_symbol
_atom_type_description
_atom_type_scat_dispersion_real
_atom_type_scat_dispersion_imag
_atom_type_scat_source
C C 0.0033 0.0016 'International Tables Vol C Tables 4.2.6.8 and 6.1.1.4'
H H 0.0000 0.0000 'International Tables Vol C Tables 4.2.6.8 and 6.1.1.4'
N N 0.0061 0.0033 'International Tables Vol C Tables 4.2.6.8 and 6.1.1.4'
Cl Cl 0.1484 0.1585 'International Tables Vol C Tables 4.2.6.8 and 6.1.1.4'
Fe Fe 0.3463 0.8444 'International Tables Vol C Tables 4.2.6.8 and 6.1.1.4'

loop_
_geom_angle_atom_site_label_1
_geom_angle_atom_site_label_2
_geom_angle_atom_site_label_3
_geom_angle
_geom_angle_site_symmetry_1
_geom_angle_site_symmetry_3
N1 Fe1 N1 180.0 . 3_757
N1 Fe1 N7 88.70(4) . .
N1 Fe1 N7 91.30(4) 3_757 .
N1 Fe1 N7 91.30(4) . 3_757
N1 Fe1 N7 88.70(4) 3_757 3_757
N7 Fe1 N7 180.0 . 3_757
N1 Fe1 Cl1 89.31(3) . 3_757
N1 Fe1 Cl1 90.69(3) 3_757 3_757
N7 Fe1 Cl1 89.94(3) . 3_757
N7 Fe1 Cl1 90.06(3) 3_757 3_757
N1 Fe1 Cl1 90.69(3) . .
N1 Fe1 Cl1 89.31(3) 3_757 .
N7 Fe1 Cl1 90.06(3) . .
N7 Fe1 Cl1 89.94(3) 3_757 .
Cl1 Fe1 Cl1 180.0 3_757 .
C2 N1 C5 105.36(11) . .
C2 N1 Fe1 123.20(9) . .
C5 N1 Fe1 131.28(9) . .
C2 N3 C4 107.34(12) . .
C2 N3 C6 125.54(12) . .
C4 N3 C6 127.12(12) . .
C8 N7 C11 105.22(12) . .
C8 N7 Fe1 126.75(9) . .
C11 N7 Fe1 128.03(9) . .
C8 N9 C10 107.56(12) . .
C8 N9 C12 125.41(12) . .
C10 N9 C12 126.95(12) . .
N1 C2 N3 111.57(12) . .
N1 C2 H2 124.2 . .
N3 C2 H2 124.2 . .
C5 C4 N3 105.87(13) . .
C5 C4 H4 127.1 . .
N3 C4 H4 127.1 . .
C4 C5 N1 109.85(12) . .
C4 C5 H5 125.1 . .
N1 C5 H5 125.1 . .
N3 C6 H6A 109.5 . .
N3 C6 H6B 109.5 . .
H6A C6 H6B 109.5 . .
N3 C6 H6C 109.5 . .
H6A C6 H6C 109.5 . .
H6B C6 H6C 109.5 . .
N7 C8 N9 111.37(12) . .
N7 C8 H8 124.3 . .
N9 C8 H8 124.3 . .
C11 C10 N9 105.75(12) . .
C11 C10 H10 127.1 . .
N9 C10 H10 127.1 . .
C10 C11 N7 110.09(12) . .
C10 C11 H11 125.0 . .
N7 C11 H11 125.0 . .
N9 C12 H12A 109.5 . .
N9 C12 H12B 109.5 . .
H12A C12 H12B 109.5 . .
N9 C12 H12C 109.5 . .
H12A C12 H12C 109.5 . .
H12B C12 H12C 109.5 . .

loop_
_geom_bond_atom_site_label_1
_geom_bond_atom_site_label_2
_geom_bond_distance
_geom_bond_site_symmetry_2
Fe1 N1 2.1827(12) .
Fe1 N1 2.1827(12) 3_757
Fe1 N7 2.1898(12) .
Fe1 N7 2.1898(12) 3_757
Fe1 Cl1 2.5368(4) 3_757
Fe1 Cl1 2.5368(4) .
N1 C2 1.3225(17) .
N1 C5 1.3747(18) .
N3 C2 1.3420(18) .
N3 C4 1.3729(18) .
N3 C6 1.4558(18) .
N7 C8 1.3243(17) .
N7 C11 1.3773(18) .
N9 C8 1.3446(18) .
N9 C10 1.3721(18) .
N9 C12 1.4617(18) .
C2 H2 0.9500 .
C4 C5 1.361(2) .
C4 H4 0.9500 .
C5 H5 0.9500 .
C6 H6A 0.9800 .
C6 H6B 0.9800 .
C6 H6C 0.9800 .
C8 H8 0.9500 .
C10 C11 1.358(2) .
C10 H10 0.9500 .
C11 H11 0.9500 .
C12 H12A 0.9800 .
C12 H12B 0.9800 .
C12 H12C 0.9800 .
